data_2217428
loop_
_publ_author_name
'S. Sundaramoorthy'
'D. Gayathri'
'D. Velmurugan'
'M. Poornachandran'
'K. Ravikumar'

_publ_section_title 1'-Phenyl-6'-thiacycloheptane-1-spiro-2'-perhydropyrrolizine-3'-spiro-3''-indoline-2,2''-dione
_journal_coeditor_code BT2666
_journal_issue 2
_journal_name_full 'Acta Crystallographica Section E'
_journal_page_first o488
_journal_page_last o488
_journal_paper_doi 10.1107/S1600536807068705
_journal_volume 64
_journal_year 2008
_chemical_formula_iupac 'C25 H26 N2 O2 S'
_chemical_formula_moiety 'C25 H26 N2 O2 S'
_chemical_formula_sum 'C25 H26 N2 O2 S'
_chemical_formula_weight 418.54
_chemical_name_systematic
;
1'-Phenyl-6'-thiacycloheptane-1-spiro-2'-perhydropyrrolizine-3'-spiro-3''-
indoline-2,2''-dione
;
_space_group_IT_number 2
_symmetry_cell_setting triclinic
_symmetry_space_group_name_Hall '-P 1'
_symmetry_space_group_name_H-M 'P -1'
_atom_sites_solution_hydrogens geom
_atom_sites_solution_primary direct
_atom_sites_solution_secondary difmap
_audit_creation_method SHELXL-97
_cell_angle_alpha 80.147(2)
_cell_angle_beta 71.012(2)
_cell_angle_gamma 67.497(2)
_cell_formula_units_Z 2
_cell_length_a 8.9846(10)
_cell_length_b 10.3564(11)
_cell_length_c 12.8124(14)
_cell_measurement_reflns_used 2358
_cell_measurement_temperature 293(2)
_cell_measurement_theta_max 25.00
_cell_measurement_theta_min 1.68
_cell_volume 1040.0(2)
_computing_cell_refinement 'SAINT (Bruker, 2001)'
_computing_data_collection 'SMART (Bruker, 2001)'
_computing_data_reduction 'SAINT (Bruker, 2001)'
_computing_molecular_graphics 'PLATON (Spek, 2003)'
_computing_publication_material 'SHELXL97  (Sheldrick, 1997) and PARST (Nardelli, 1995)'
_computing_structure_refinement 'SHELXL97 (Sheldrick, 2008)'
_computing_structure_solution 'SHELXS90 (Sheldrick, 1990)'
_diffrn_ambient_temperature 293(2)
_diffrn_measured_fraction_theta_full 0.996
_diffrn_measured_fraction_theta_max 0.937
_diffrn_measurement_device 'Bruker SMART APEX'
_diffrn_measurement_device_type 'Bruker SMART CCD area-detector'
_diffrn_measurement_method '\w scans'
_diffrn_radiation_monochromator graphite
_diffrn_radiation_source 'fine-focus sealed tube'
_diffrn_radiation_type MoK\a
_diffrn_radiation_wavelength 0.71073
_diffrn_reflns_av_R_equivalents 0.0228
_diffrn_reflns_av_sigmaI/netI 0.0315
_diffrn_reflns_limit_h_max 11
_diffrn_reflns_limit_h_min -11
_diffrn_reflns_limit_k_max 13
_diffrn_reflns_limit_k_min -13
_diffrn_reflns_limit_l_max 16
_diffrn_reflns_limit_l_min -16
_diffrn_reflns_number 11582
_diffrn_reflns_theta_full 25.00
_diffrn_reflns_theta_max 27.99
_diffrn_reflns_theta_min 1.68
_diffrn_standards_number 0
_exptl_absorpt_coefficient_mu 0.181
_exptl_absorpt_correction_type none
_exptl_crystal_colour colorless
_exptl_crystal_density_diffrn 1.337
_exptl_crystal_density_method 'not measured'
_exptl_crystal_description block
_exptl_crystal_F_000 444
_exptl_crystal_size_max 0.26
_exptl_crystal_size_mid 0.25
_exptl_crystal_size_min 0.23
_refine_diff_density_max 0.364
_refine_diff_density_min -0.203
_refine_ls_extinction_method none
_refine_ls_goodness_of_fit_ref 1.081
_refine_ls_hydrogen_treatment constr
_refine_ls_matrix_type full
_refine_ls_number_parameters 271
_refine_ls_number_reflns 4697
_refine_ls_number_restraints 0
_refine_ls_restrained_S_all 1.081
_refine_ls_R_factor_all 0.0763
_refine_ls_R_factor_gt 0.0623
_refine_ls_shift/su_max 0.000
_refine_ls_shift/su_mean 0.000
_refine_ls_structure_factor_coef Fsqd
_refine_ls_weighting_details 'calc w=1/[\s^2^(Fo^2^)+(0.0833P)^2^+0.2981P] where P=(Fo^2^+2Fc^2^)/3'
_refine_ls_weighting_scheme calc
_refine_ls_wR_factor_gt 0.1491
_refine_ls_wR_factor_ref 0.1574
_reflns_number_gt 3880
_reflns_number_total 4697
_reflns_threshold_expression I>2\s(I)
_cod_data_source_file bt2666.cif
_cod_data_source_block I
_cod_depositor_comments
;
The following automatic conversions were performed:
'_symmetry_cell_setting' value 'Triclinic' changed to 'triclinic'
according to '/home/saulius/struct/CIF-dictionaries/cif_core.dic'
dictionary named 'cif_core.dic' version 2.4.1 from 2010-06-29.

Automatic conversion script
Id: cif_fix_enum 1527 2010-12-29 10:47:43Z saulius 

The following automatic conversions were performed:

'_symmetry_cell_setting' value 'Triclinic' changed to 'triclinic'
according to /home/saulius/struct/CIF-dictionaries/cif_core.dic
dictionary named 'cif_core.dic' version 2.4.1 from 2010-06-29.

Automatic conversion script
Id: cif_fix_values 1715 2011-07-08 13:25:40Z adriana 
;
_cod_database_code 2217428
_cod_database_fobs_code 2217428

loop_
_symmetry_equiv_pos_as_xyz
'x, y, z'
'-x, -y, -z'

loop_
_atom_site_type_symbol
_atom_site_label
_atom_site_fract_x
_atom_site_fract_y
_atom_site_fract_z
_atom_site_U_iso_or_equiv
_atom_site_adp_type
_atom_site_calc_flag
_atom_site_refinement_flags
_atom_site_occupancy
C C1 0.2327(2) 0.71980(19) 0.35784(14) 0.0267(4) Uani d . 1
C C2 0.1643(2) 0.84561(18) 0.27522(14) 0.0245(4) Uani d . 1
C C3 0.2629(2) 0.93969(19) 0.27834(14) 0.0275(4) Uani d . 1
H H3 0.3807 0.8916 0.2386 0.033 Uiso calc R 1
C C4 0.2543(2) 0.9308(2) 0.39991(15) 0.0309(4) Uani d . 1
H H4 0.1503 1.0022 0.4386 0.037 Uiso calc R 1
C C5 0.4043(3) 0.9465(3) 0.4219(2) 0.0486(6) Uani d . 1
H H5A 0.3675 0.9961 0.4887 0.058 Uiso calc R 1
H H5B 0.4568 0.9989 0.3607 0.058 Uiso calc R 1
C C6 0.3716(3) 0.7143(3) 0.4993(2) 0.0477(6) Uani d . 1
H H6A 0.4063 0.6146 0.4918 0.057 Uiso calc R 1
H H6B 0.3256 0.7325 0.5773 0.057 Uiso calc R 1
C C7 0.1116(2) 0.63856(19) 0.41978(14) 0.0283(4) Uani d . 1
C C8 0.3423(3) 0.4830(2) 0.31052(16) 0.0340(4) Uani d . 1
C C9 0.4440(3) 0.3632(2) 0.25409(19) 0.0474(6) Uani d . 1
H H9 0.4118 0.2855 0.2648 0.057 Uiso calc R 1
C C10 0.5958(3) 0.3639(3) 0.1810(2) 0.0552(7) Uani d . 1
H H10 0.6665 0.2857 0.1404 0.066 Uiso calc R 1
C C11 0.6440(3) 0.4783(3) 0.1674(2) 0.0521(6) Uani d . 1
H H11 0.7482 0.4750 0.1193 0.063 Uiso calc R 1
C C12 0.5404(3) 0.5984(2) 0.22390(18) 0.0410(5) Uani d . 1
H H12 0.5741 0.6752 0.2141 0.049 Uiso calc R 1
C C13 0.3852(2) 0.6016(2) 0.29553(15) 0.0311(4) Uani d . 1
C C14 0.2143(3) 0.79473(19) 0.15917(15) 0.0312(4) Uani d . 1
C C15 0.1212(3) 0.7116(2) 0.13959(18) 0.0435(5) Uani d . 1
H H15A 0.0694 0.6711 0.2093 0.052 Uiso calc R 1
H H15B 0.1990 0.6360 0.0920 0.052 Uiso calc R 1
C C16 -0.0142(4) 0.8082(3) 0.0852(2) 0.0584(7) Uani d . 1
H H16A 0.0370 0.8584 0.0216 0.070 Uiso calc R 1
H H16B -0.0576 0.7514 0.0588 0.070 Uiso calc R 1
C C17 -0.1593(3) 0.9132(3) 0.1619(2) 0.0600(7) Uani d . 1
H H17A -0.2234 0.8631 0.2172 0.072 Uiso calc R 1
H H17B -0.2326 0.9763 0.1193 0.072 Uiso calc R 1
C C18 -0.1110(3) 1.0007(2) 0.22123(19) 0.0433(5) Uani d . 1
H H18A -0.2113 1.0777 0.2538 0.052 Uiso calc R 1
H H18B -0.0339 1.0406 0.1669 0.052 Uiso calc R 1
C C19 -0.0288(2) 0.9197(2) 0.31231(15) 0.0307(4) Uani d . 1
H H19A -0.0793 0.8497 0.3474 0.037 Uiso calc R 1
H H19B -0.0561 0.9844 0.3679 0.037 Uiso calc R 1
C C20 0.2132(2) 1.0876(2) 0.22729(15) 0.0300(4) Uani d . 1
C C21 0.3124(3) 1.1172(2) 0.12397(17) 0.0393(5) Uani d . 1
H H21 0.4070 1.0459 0.0876 0.047 Uiso calc R 1
C C22 0.2726(3) 1.2504(3) 0.07487(19) 0.0503(6) Uani d . 1
H H22 0.3406 1.2681 0.0060 0.060 Uiso calc R 1
C C23 0.1336(4) 1.3570(2) 0.1268(2) 0.0512(6) Uani d . 1
H H23 0.1051 1.4461 0.0924 0.061 Uiso calc R 1
C C24 0.0365(3) 1.3313(2) 0.2302(2) 0.0477(6) Uani d . 1
H H24 -0.0565 1.4039 0.2665 0.057 Uiso calc R 1
C C25 0.0765(3) 1.1980(2) 0.28063(18) 0.0385(5) Uani d . 1
H H25 0.0110 1.1822 0.3511 0.046 Uiso calc R 1
N N1 0.2471(2) 0.79135(17) 0.44146(12) 0.0312(4) Uani d . 1
N N2 0.1822(2) 0.50686(17) 0.38528(14) 0.0365(4) Uani d . 1
H H2 0.1347 0.4451 0.4066 0.044 Uiso calc R 1
O O1 -0.02147(18) 0.68469(15) 0.49036(11) 0.0377(3) Uani d . 1
O O2 0.3167(2) 0.82744(17) 0.08308(11) 0.0449(4) Uani d . 1
S S1 0.55069(8) 0.77332(8) 0.43717(6) 0.0609(2) Uani d . 1

loop_
_atom_site_aniso_label
_atom_site_aniso_U_11
_atom_site_aniso_U_22
_atom_site_aniso_U_33
_atom_site_aniso_U_12
_atom_site_aniso_U_13
_atom_site_aniso_U_23
C1 0.0286(9) 0.0307(9) 0.0235(8) -0.0144(8) -0.0074(7) 0.0014(7)
C2 0.0295(9) 0.0258(9) 0.0194(8) -0.0125(7) -0.0066(7) 0.0012(7)
C3 0.0301(9) 0.0301(9) 0.0234(9) -0.0143(8) -0.0045(7) -0.0014(7)
C4 0.0358(10) 0.0354(10) 0.0264(9) -0.0176(8) -0.0091(8) -0.0014(8)
C5 0.0577(15) 0.0605(15) 0.0485(13) -0.0368(12) -0.0255(11) 0.0027(11)
C6 0.0591(15) 0.0524(14) 0.0437(12) -0.0251(12) -0.0296(11) 0.0099(10)
C7 0.0345(10) 0.0316(10) 0.0220(8) -0.0166(8) -0.0096(7) 0.0051(7)
C8 0.0395(11) 0.0309(10) 0.0289(9) -0.0104(9) -0.0115(8) 0.0039(8)
C9 0.0591(15) 0.0308(11) 0.0446(12) -0.0088(10) -0.0154(11) 0.0015(9)
C10 0.0559(15) 0.0376(12) 0.0446(13) 0.0071(11) -0.0077(11) -0.0015(10)
C11 0.0362(12) 0.0530(15) 0.0435(13) -0.0005(11) -0.0028(10) 0.0044(11)
C12 0.0337(11) 0.0433(12) 0.0383(11) -0.0108(9) -0.0075(9) 0.0052(9)
C13 0.0316(10) 0.0327(10) 0.0259(9) -0.0092(8) -0.0100(8) 0.0043(7)
C14 0.0404(11) 0.0272(9) 0.0255(9) -0.0110(8) -0.0103(8) 0.0001(7)
C15 0.0661(15) 0.0409(12) 0.0357(11) -0.0268(11) -0.0212(10) -0.0010(9)
C16 0.0824(19) 0.0688(17) 0.0485(14) -0.0382(15) -0.0401(14) 0.0050(12)
C17 0.0601(16) 0.0745(18) 0.0625(16) -0.0296(14) -0.0409(14) 0.0135(14)
C18 0.0408(12) 0.0444(12) 0.0435(12) -0.0107(10) -0.0202(10) 0.0068(10)
C19 0.0298(10) 0.0352(10) 0.0259(9) -0.0123(8) -0.0075(8) 0.0028(8)
C20 0.0372(10) 0.0313(10) 0.0273(9) -0.0189(8) -0.0090(8) 0.0001(7)
C21 0.0471(12) 0.0397(11) 0.0316(10) -0.0215(10) -0.0057(9) 0.0000(9)
C22 0.0710(17) 0.0501(14) 0.0367(12) -0.0360(13) -0.0131(11) 0.0110(10)
C23 0.0764(17) 0.0352(12) 0.0554(14) -0.0290(12) -0.0331(13) 0.0147(10)
C24 0.0562(14) 0.0318(11) 0.0581(14) -0.0125(10) -0.0222(12) -0.0057(10)
C25 0.0442(12) 0.0363(11) 0.0350(10) -0.0169(9) -0.0070(9) -0.0037(9)
N1 0.0371(9) 0.0375(9) 0.0259(8) -0.0184(7) -0.0141(7) 0.0032(7)
N2 0.0430(10) 0.0299(8) 0.0372(9) -0.0191(7) -0.0074(8) 0.0041(7)
O1 0.0382(8) 0.0393(8) 0.0332(7) -0.0206(6) -0.0002(6) 0.0013(6)
O2 0.0558(10) 0.0530(9) 0.0247(7) -0.0257(8) 0.0002(7) -0.0059(6)
S1 0.0454(4) 0.0753(5) 0.0743(5) -0.0243(3) -0.0318(3) 0.0007(4)

loop_
_atom_type_symbol
_atom_type_description
_atom_type_scat_dispersion_real
_atom_type_scat_dispersion_imag
_atom_type_scat_source
C C 0.0033 0.0016 'International Tables Vol C Tables 4.2.6.8 and 6.1.1.4'
H H 0.0000 0.0000 'International Tables Vol C Tables 4.2.6.8 and 6.1.1.4'
N N 0.0061 0.0033 'International Tables Vol C Tables 4.2.6.8 and 6.1.1.4'
O O 0.0106 0.0060 'International Tables Vol C Tables 4.2.6.8 and 6.1.1.4'
S S 0.1246 0.1234 'International Tables Vol C Tables 4.2.6.8 and 6.1.1.4'

loop_
_geom_angle_atom_site_label_1
_geom_angle_atom_site_label_2
_geom_angle_atom_site_label_3
_geom_angle
N1 C1 C13 120.41(15)
N1 C1 C7 106.89(14)
C13 C1 C7 100.64(14)
N1 C1 C2 102.68(14)
C13 C1 C2 111.37(14)
C7 C1 C2 115.44(14)
C14 C2 C19 108.15(15)
C14 C2 C3 111.12(14)
C19 C2 C3 113.41(15)
C14 C2 C1 110.81(14)
C19 C2 C1 113.62(14)
C3 C2 C1 99.60(13)
C20 C3 C4 114.20(15)
C20 C3 C2 118.60(15)
C4 C3 C2 103.40(14)
C20 C3 H3 106.6
C4 C3 H3 106.6
C2 C3 H3 106.6
N1 C4 C3 104.86(14)
N1 C4 C5 109.38(17)
C3 C4 C5 114.85(16)
N1 C4 H4 109.2
C3 C4 H4 109.2
C5 C4 H4 109.2
C4 C5 S1 107.24(15)
C4 C5 H5A 110.3
S1 C5 H5A 110.3
C4 C5 H5B 110.3
S1 C5 H5B 110.3
H5A C5 H5B 108.5
N1 C6 S1 107.08(15)
N1 C6 H6A 110.3
S1 C6 H6A 110.3
N1 C6 H6B 110.3
S1 C6 H6B 110.3
H6A C6 H6B 108.6
O1 C7 N2 125.70(17)
O1 C7 C1 125.71(17)
N2 C7 C1 108.54(16)
C9 C8 C13 123.1(2)
C9 C8 N2 126.65(19)
C13 C8 N2 110.23(17)
C8 C9 C10 117.0(2)
C8 C9 H9 121.5
C10 C9 H9 121.5
C11 C10 C9 121.1(2)
C11 C10 H10 119.5
C9 C10 H10 119.5
C10 C11 C12 121.4(2)
C10 C11 H11 119.3
C12 C11 H11 119.3
C11 C12 C13 118.6(2)
C11 C12 H12 120.7
C13 C12 H12 120.7
C8 C13 C12 118.80(19)
C8 C13 C1 108.37(16)
C12 C13 C1 132.51(18)
O2 C14 C15 120.06(18)
O2 C14 C2 121.75(17)
C15 C14 C2 118.00(17)
C14 C15 C16 109.25(18)
C14 C15 H15A 109.8
C16 C15 H15A 109.8
C14 C15 H15B 109.8
C16 C15 H15B 109.8
H15A C15 H15B 108.3
C17 C16 C15 113.6(2)
C17 C16 H16A 108.8
C15 C16 H16A 108.8
C17 C16 H16B 108.8
C15 C16 H16B 108.8
H16A C16 H16B 107.7
C16 C17 C18 115.7(2)
C16 C17 H17A 108.4
C18 C17 H17A 108.4
C16 C17 H17B 108.4
C18 C17 H17B 108.4
H17A C17 H17B 107.4
C17 C18 C19 114.69(19)
C17 C18 H18A 108.6
C19 C18 H18A 108.6
C17 C18 H18B 108.6
C19 C18 H18B 108.6
H18A C18 H18B 107.6
C18 C19 C2 116.35(16)
C18 C19 H19A 108.2
C2 C19 H19A 108.2
C18 C19 H19B 108.2
C2 C19 H19B 108.2
H19A C19 H19B 107.4
C25 C20 C21 117.67(18)
C25 C20 C3 123.12(17)
C21 C20 C3 119.15(18)
C22 C21 C20 121.1(2)
C22 C21 H21 119.5
C20 C21 H21 119.5
C23 C22 C21 120.4(2)
C23 C22 H22 119.8
C21 C22 H22 119.8
C22 C23 C24 119.5(2)
C22 C23 H23 120.2
C24 C23 H23 120.2
C23 C24 C25 120.4(2)
C23 C24 H24 119.8
C25 C24 H24 119.8
C24 C25 C20 120.8(2)
C24 C25 H25 119.6
C20 C25 H25 119.6
C6 N1 C1 117.96(17)
C6 N1 C4 112.11(16)
C1 N1 C4 111.66(14)
C7 N2 C8 111.73(16)
C7 N2 H2 124.1
C8 N2 H2 124.1
C5 S1 C6 88.36(11)

loop_
_geom_bond_atom_site_label_1
_geom_bond_atom_site_label_2
_geom_bond_distance
C1 N1 1.466(2)
C1 C13 1.534(3)
C1 C7 1.560(2)
C1 C2 1.592(2)
C2 C14 1.531(2)
C2 C19 1.547(3)
C2 C3 1.560(2)
C3 C20 1.516(3)
C3 C4 1.523(2)
C3 H3 0.9800
C4 N1 1.469(2)
C4 C5 1.535(3)
C4 H4 0.9800
C5 S1 1.796(3)
C5 H5A 0.9700
C5 H5B 0.9700
C6 N1 1.445(3)
C6 S1 1.830(2)
C6 H6A 0.9700
C6 H6B 0.9700
C7 O1 1.217(2)
C7 N2 1.349(2)
C8 C9 1.381(3)
C8 C13 1.388(3)
C8 N2 1.400(3)
C9 C10 1.382(3)
C9 H9 0.9300
C10 C11 1.377(4)
C10 H10 0.9300
C11 C12 1.386(3)
C11 H11 0.9300
C12 C13 1.389(3)
C12 H12 0.9300
C14 O2 1.206(2)
C14 C15 1.505(3)
C15 C16 1.532(3)
C15 H15A 0.9700
C15 H15B 0.9700
C16 C17 1.514(4)
C16 H16A 0.9700
C16 H16B 0.9700
C17 C18 1.530(3)
C17 H17A 0.9700
C17 H17B 0.9700
C18 C19 1.537(3)
C18 H18A 0.9700
C18 H18B 0.9700
C19 H19A 0.9700
C19 H19B 0.9700
C20 C25 1.389(3)
C20 C21 1.394(3)
C21 C22 1.378(3)
C21 H21 0.9300
C22 C23 1.370(4)
C22 H22 0.9300
C23 C24 1.375(4)
C23 H23 0.9300
C24 C25 1.385(3)
C24 H24 0.9300
C25 H25 0.9300
N2 H2 0.8600

loop_
_geom_hbond_atom_site_label_D
_geom_hbond_atom_site_label_H
_geom_hbond_atom_site_label_A
_geom_hbond_site_symmetry_A
_geom_hbond_distance_DH
_geom_hbond_distance_HA
_geom_hbond_distance_DA
_geom_hbond_angle_DHA
N2 H2 O1 2_566 0.86 2.037 2.859(2) 159.7

loop_
_geom_torsion_atom_site_label_1
_geom_torsion_atom_site_label_2
_geom_torsion_atom_site_label_3
_geom_torsion_atom_site_label_4
_geom_torsion
N1 C1 C2 C14 154.06(15)
C13 C1 C2 C14 23.9(2)
C7 C1 C2 C14 -90.04(18)
N1 C1 C2 C19 -83.94(17)
C13 C1 C2 C19 145.89(16)
C7 C1 C2 C19 32.0(2)
N1 C1 C2 C3 36.98(16)
C13 C1 C2 C3 -93.19(16)
C7 C1 C2 C3 152.88(15)
C14 C2 C3 C20 74.5(2)
C19 C2 C3 C20 -47.6(2)
C1 C2 C3 C20 -168.64(15)
C14 C2 C3 C4 -157.92(15)
C19 C2 C3 C4 80.01(17)
C1 C2 C3 C4 -41.06(17)
C20 C3 C4 N1 160.57(15)
C2 C3 C4 N1 30.29(18)
C20 C3 C4 C5 -79.4(2)
C2 C3 C4 C5 150.37(17)
N1 C4 C5 S1 22.4(2)
C3 C4 C5 S1 -95.20(18)
N1 C1 C7 O1 45.1(2)
C13 C1 C7 O1 171.63(18)
C2 C1 C7 O1 -68.4(2)
N1 C1 C7 N2 -132.43(16)
C13 C1 C7 N2 -5.90(18)
C2 C1 C7 N2 114.09(17)
C13 C8 C9 C10 0.9(3)
N2 C8 C9 C10 177.8(2)
C8 C9 C10 C11 1.4(4)
C9 C10 C11 C12 -1.9(4)
C10 C11 C12 C13 0.1(4)
C9 C8 C13 C12 -2.7(3)
N2 C8 C13 C12 179.99(17)
C9 C8 C13 C1 171.59(19)
N2 C8 C13 C1 -5.7(2)
C11 C12 C13 C8 2.1(3)
C11 C12 C13 C1 -170.5(2)
N1 C1 C13 C8 123.82(18)
C7 C1 C13 C8 6.88(19)
C2 C1 C13 C8 -116.00(16)
N1 C1 C13 C12 -63.0(3)
C7 C1 C13 C12 -179.9(2)
C2 C1 C13 C12 57.2(3)
C19 C2 C14 O2 124.6(2)
C3 C2 C14 O2 -0.4(3)
C1 C2 C14 O2 -110.2(2)
C19 C2 C14 C15 -50.3(2)
C3 C2 C14 C15 -175.42(17)
C1 C2 C14 C15 74.8(2)
O2 C14 C15 C16 -75.9(3)
C2 C14 C15 C16 99.2(2)
C14 C15 C16 C17 -70.3(3)
C15 C16 C17 C18 52.0(3)
C16 C17 C18 C19 -71.4(3)
C17 C18 C19 C2 87.6(2)
C14 C2 C19 C18 -34.2(2)
C3 C2 C19 C18 89.6(2)
C1 C2 C19 C18 -157.62(16)
C4 C3 C20 C25 -42.5(3)
C2 C3 C20 C25 79.8(2)
C4 C3 C20 C21 134.67(19)
C2 C3 C20 C21 -103.0(2)
C25 C20 C21 C22 -2.2(3)
C3 C20 C21 C22 -179.53(19)
C20 C21 C22 C23 -0.2(4)
C21 C22 C23 C24 2.1(4)
C22 C23 C24 C25 -1.5(4)
C23 C24 C25 C20 -1.0(3)
C21 C20 C25 C24 2.8(3)
C3 C20 C25 C24 -179.97(19)
S1 C6 N1 C1 101.84(17)
S1 C6 N1 C4 -30.0(2)
C13 C1 N1 C6 -27.7(2)
C7 C1 N1 C6 86.0(2)
C2 C1 N1 C6 -152.11(16)
C13 C1 N1 C4 104.30(18)
C7 C1 N1 C4 -142.00(16)
C2 C1 N1 C4 -20.10(19)
C3 C4 N1 C6 128.85(18)
C5 C4 N1 C6 5.2(2)
C3 C4 N1 C1 -6.0(2)
C5 C4 N1 C1 -129.71(17)
O1 C7 N2 C8 -174.57(18)
C1 C7 N2 C8 3.0(2)
C9 C8 N2 C7 -175.5(2)
C13 C8 N2 C7 1.8(2)
C4 C5 S1 C6 -33.23(16)
N1 C6 S1 C5 36.70(17)
